data_7007492
loop_
_publ_author_name
'Fondo, Matilde'
'Garc\'ia-Deibe, Ana M'
'Ocampo, Noelia'
'Sanmart\'in, Jes\'us'
'Bermejo, Manuel R.'
'Llamas-Saiz, Antonio L'

_publ_section_title
;
 Dinuclear nickel complexes with a Ni(2)O(2) core: a structural and
 magnetic study.
;
_journal_issue 35
_journal_name_full 'Dalton transactions (Cambridge, England : 2003)'
_journal_page_first 4260
_journal_page_last 4270
_journal_paper_doi 10.1039/b606414k
_journal_year 2006
_chemical_formula_moiety 'C33 H38 N4 Ni2 O6, H2 O'
_chemical_formula_sum 'C33 H40 N4 Ni2 O7'
_chemical_formula_weight 722.11
_chemical_name_systematic
;
?
;
_space_group_IT_number 14
_symmetry_cell_setting monoclinic
_symmetry_space_group_name_Hall '-P 2yn'
_symmetry_space_group_name_H-M 'P 1 21/n 1'
_atom_sites_solution_hydrogens geom
_atom_sites_solution_primary direct
_atom_sites_solution_secondary difmap
_audit_creation_method SHELXL-97
_cell_angle_alpha 90.00
_cell_angle_beta 112.486(3)
_cell_angle_gamma 90.00
_cell_formula_units_Z 4
_cell_length_a 11.569(3)
_cell_length_b 20.834(5)
_cell_length_c 14.508(3)
_cell_measurement_reflns_used 1472
_cell_measurement_temperature 120(2)
_cell_measurement_theta_max 25.92
_cell_measurement_theta_min 2.855
_cell_volume 3231.0(13)
_computing_cell_refinement 'BRUKER Smart'
_computing_data_collection 'BRUKER Smart'
_computing_structure_refinement 'SHELXL-97 (Sheldrick, 1997)'
_computing_structure_solution 'SIR92 (Altomare, 1994)'
_diffrn_ambient_temperature 120(2)
_diffrn_measured_fraction_theta_full 0.998
_diffrn_measured_fraction_theta_max 0.998
_diffrn_measurement_device_type 'Smart-CCD-1000 BRUKER'
_diffrn_measurement_method 'omega scans'
_diffrn_radiation_monochromator graphite
_diffrn_radiation_source 'fine-focus sealed tube'
_diffrn_radiation_type MoK\a
_diffrn_radiation_wavelength 0.71073
_diffrn_reflns_av_R_equivalents 0.0503
_diffrn_reflns_av_sigmaI/netI 0.0556
_diffrn_reflns_limit_h_max 13
_diffrn_reflns_limit_h_min -14
_diffrn_reflns_limit_k_max 26
_diffrn_reflns_limit_k_min 0
_diffrn_reflns_limit_l_max 18
_diffrn_reflns_limit_l_min 0
_diffrn_reflns_number 52423
_diffrn_reflns_theta_full 26.50
_diffrn_reflns_theta_max 26.50
_diffrn_reflns_theta_min 1.81
_diffrn_standards_decay_% 0.1
_exptl_absorpt_coefficient_mu 1.219
_exptl_absorpt_correction_T_max 0.9304
_exptl_absorpt_correction_T_min 0.7310
_exptl_absorpt_correction_type multi-scan
_exptl_absorpt_process_details 'SADABS-2004/1 (Bruker, 2004)'
_exptl_crystal_colour green
_exptl_crystal_density_diffrn 1.485
_exptl_crystal_density_method 'not measured'
_exptl_crystal_description plate
_exptl_crystal_F_000 1512
_exptl_crystal_size_max 0.40
_exptl_crystal_size_mid 0.16
_exptl_crystal_size_min 0.06
_refine_diff_density_max 0.501
_refine_diff_density_min -0.391
_refine_diff_density_rms 0.092
_refine_ls_extinction_method none
_refine_ls_goodness_of_fit_ref 1.067
_refine_ls_hydrogen_treatment mixed
_refine_ls_matrix_type full
_refine_ls_number_parameters 429
_refine_ls_number_reflns 6682
_refine_ls_number_restraints 0
_refine_ls_restrained_S_all 1.067
_refine_ls_R_factor_all 0.0668
_refine_ls_R_factor_gt 0.0401
_refine_ls_shift/su_max 0.001
_refine_ls_shift/su_mean 0.000
_refine_ls_structure_factor_coef Fsqd
_refine_ls_weighting_details 'calc w=1/[\s^2^(Fo^2^)+(0.0480P)^2^+0.6538P] where P=(Fo^2^+2Fc^2^)/3'
_refine_ls_weighting_scheme calc
_refine_ls_wR_factor_gt 0.0904
_refine_ls_wR_factor_ref 0.0988
_reflns_number_gt 4685
_reflns_number_total 6682
_reflns_threshold_expression >2sigma(I)
_cod_data_source_file b606414k.txt
_cod_data_source_block 1.H2O
_cod_depositor_comments
;
The following automatic conversions were performed:
'_symmetry_cell_setting' value 'Monoclinic' changed to 'monoclinic'
according to '/home/saulius/struct/CIF-dictionaries/cif_core.dic'
dictionary named 'cif_core.dic' version 2.4.1 from 2010-06-29.

Automatic conversion script
Id: cif_fix_enum 1527 2010-12-29 10:47:43Z saulius 
;
_cod_original_cell_volume 3231.0(12)
_cod_original_sg_symbol_H-M 'P 21/n'
_cod_database_code 7007492

loop_
_symmetry_equiv_pos_as_xyz
'x, y, z'
'-x+1/2, y+1/2, -z+1/2'
'-x, -y, -z'
'x-1/2, -y-1/2, z-1/2'

loop_
_atom_site_label
_atom_site_type_symbol
_atom_site_fract_x
_atom_site_fract_y
_atom_site_fract_z
_atom_site_U_iso_or_equiv
_atom_site_adp_type
_atom_site_occupancy
_atom_site_symmetry_multiplicity
_atom_site_calc_flag
_atom_site_refinement_flags
_atom_site_disorder_assembly
_atom_site_disorder_group
Ni11 Ni 0.98594(3) 0.132528(18) 0.63946(3) 0.01175(10) Uani 1 1 d . . .
Ni12 Ni 0.87562(3) 0.269102(18) 0.61432(3) 0.01170(10) Uani 1 1 d . . .
O101 O 1.05264(18) 0.11541(9) 0.78604(14) 0.0159(5) Uani 1 1 d . . .
O102 O 0.90776(19) 0.30160(10) 0.75126(14) 0.0170(5) Uani 1 1 d . . .
O103 O 1.04954(17) 0.22679(9) 0.65822(13) 0.0117(4) Uani 1 1 d . . .
N101 N 1.1303(2) 0.08374(11) 0.63005(17) 0.0129(5) Uani 1 1 d . . .
N102 N 0.9174(2) 0.35439(12) 0.57222(18) 0.0156(6) Uani 1 1 d . . .
N103 N 0.9317(2) 0.14259(11) 0.48048(18) 0.0138(5) Uani 1 1 d . . .
N104 N 0.8452(2) 0.24339(11) 0.46150(16) 0.0114(5) Uani 1 1 d . . .
O10 O 0.83210(18) 0.17640(9) 0.64496(13) 0.0135(4) Uani 1 1 d . . .
O11 O 0.89144(18) 0.04637(9) 0.61964(14) 0.0156(5) Uani 1 1 d . . .
O12S O 0.6834(2) 0.29774(10) 0.56703(16) 0.0175(5) Uani 1 1 d . . .
C10 C 0.6801(3) 0.19173(16) 0.7165(2) 0.0221(7) Uani 1 1 d . . .
H10A H 0.6923 0.2366 0.7020 0.033 Uiso 0.12(3) 1 calc PR . .
H10B H 0.7015 0.1866 0.7883 0.033 Uiso 0.12(3) 1 calc PR . .
H10C H 0.5924 0.1797 0.6801 0.033 Uiso 0.12(3) 1 calc PR . .
H10D H 0.6318 0.1653 0.7449 0.033 Uiso 0.88(3) 1 calc PR . .
H10E H 0.6227 0.2153 0.6586 0.033 Uiso 0.88(3) 1 calc PR . .
H10F H 0.7317 0.2222 0.7668 0.033 Uiso 0.88(3) 1 calc PR . .
C11 C 0.7623(3) 0.14962(14) 0.6847(2) 0.0147(6) Uani 1 1 d . . .
C12 C 0.7585(3) 0.08382(15) 0.6992(2) 0.0178(7) Uani 1 1 d . . .
H12 H 0.7077 0.0694 0.7333 0.021 Uiso 1 1 calc R . .
C13 C 0.8231(3) 0.03615(15) 0.6679(2) 0.0157(7) Uani 1 1 d . . .
C14 C 0.8105(3) -0.03225(15) 0.6961(2) 0.0242(7) Uani 1 1 d . . .
H14A H 0.8591 -0.0604 0.6702 0.036 Uiso 0.14(3) 1 calc PR . .
H14B H 0.7223 -0.0449 0.6674 0.036 Uiso 0.14(3) 1 calc PR . .
H14C H 0.8420 -0.0360 0.7689 0.036 Uiso 0.14(3) 1 calc PR . .
H14D H 0.7565 -0.0338 0.7341 0.036 Uiso 0.86(3) 1 calc PR . .
H14E H 0.8933 -0.0493 0.7369 0.036 Uiso 0.86(3) 1 calc PR . .
H14F H 0.7736 -0.0582 0.6355 0.036 Uiso 0.86(3) 1 calc PR . .
C12S C 0.6467(3) 0.34775(15) 0.6171(2) 0.0200(7) Uani 1 1 d . . .
H12A H 0.5561 0.3541 0.5853 0.030 Uiso 1 1 calc R . .
H12B H 0.6897 0.3876 0.6132 0.030 Uiso 1 1 calc R . .
H12C H 0.6691 0.3359 0.6872 0.030 Uiso 1 1 calc R . .
C100 C 1.1118(3) 0.06324(14) 0.8285(2) 0.0151(6) Uani 1 1 d . . .
C101 C 1.1085(3) 0.04239(15) 0.9198(2) 0.0215(7) Uani 1 1 d . . .
H101 H 1.0597 0.0657 0.9482 0.026 Uiso 1 1 calc R . .
C102 C 1.1735(3) -0.01043(16) 0.9688(2) 0.0262(8) Uani 1 1 d . . .
H102 H 1.1703 -0.0225 1.0310 0.031 Uiso 1 1 calc R . .
C103 C 1.2442(3) -0.04666(16) 0.9289(2) 0.0275(8) Uani 1 1 d . . .
H103 H 1.2896 -0.0832 0.9633 0.033 Uiso 1 1 calc R . .
C104 C 1.2469(3) -0.02838(15) 0.8385(2) 0.0223(7) Uani 1 1 d . . .
H104 H 1.2944 -0.0532 0.8106 0.027 Uiso 1 1 calc R . .
C105 C 1.1820(3) 0.02562(14) 0.7860(2) 0.0162(7) Uani 1 1 d . . .
C106 C 1.1889(3) 0.03935(14) 0.6909(2) 0.0161(7) Uani 1 1 d . . .
H106 H 1.2424 0.0128 0.6714 0.019 Uiso 1 1 calc R . .
C107 C 1.1397(3) 0.08758(15) 0.5332(2) 0.0170(7) Uani 1 1 d . . .
H10G H 1.1809 0.0486 0.5212 0.020 Uiso 1 1 calc R . .
H10H H 1.1898 0.1255 0.5304 0.020 Uiso 1 1 calc R . .
C108 C 1.0072(3) 0.09319(15) 0.4546(2) 0.0162(7) Uani 1 1 d . . .
H10I H 1.0116 0.1043 0.3897 0.019 Uiso 1 1 calc R . .
H10J H 0.9649 0.0511 0.4472 0.019 Uiso 1 1 calc R . .
C109 C 0.7961(3) 0.13237(14) 0.4227(2) 0.0166(7) Uani 1 1 d . . .
H10K H 0.7616 0.1006 0.4562 0.020 Uiso 1 1 calc R . .
H10L H 0.7808 0.1171 0.3544 0.020 Uiso 1 1 calc R . .
C110 C 0.7379(3) 0.19800(14) 0.4199(2) 0.0145(6) Uani 1 1 d . . .
H11A H 0.6843 0.2099 0.3507 0.017 Uiso 1 1 calc R . .
H11B H 0.6864 0.1983 0.4610 0.017 Uiso 1 1 calc R . .
C111 C 0.8187(3) 0.30601(14) 0.4086(2) 0.0151(6) Uani 1 1 d . . .
H11C H 0.7314 0.3188 0.3956 0.018 Uiso 1 1 calc R . .
H11D H 0.8268 0.3013 0.3435 0.018 Uiso 1 1 calc R . .
C112 C 0.9070(3) 0.35818(15) 0.4686(2) 0.0181(7) Uani 1 1 d . . .
H11E H 0.9904 0.3524 0.4655 0.022 Uiso 1 1 calc R . .
H11F H 0.8745 0.4008 0.4405 0.022 Uiso 1 1 calc R . .
C113 C 0.9446(3) 0.40595(15) 0.6245(2) 0.0162(7) Uani 1 1 d . . .
H113 H 0.9524 0.4443 0.5919 0.019 Uiso 1 1 calc R . .
C114 C 0.9643(3) 0.41042(15) 0.7288(2) 0.0175(7) Uani 1 1 d . . .
C115 C 1.0050(3) 0.47053(16) 0.7735(2) 0.0228(7) Uani 1 1 d . . .
H115 H 1.0134 0.5049 0.7335 0.027 Uiso 1 1 calc R . .
C116 C 1.0330(3) 0.48113(17) 0.8734(3) 0.0285(8) Uani 1 1 d . . .
H116 H 1.0618 0.5219 0.9024 0.034 Uiso 1 1 calc R . .
C117 C 1.0181(3) 0.43077(18) 0.9309(2) 0.0275(8) Uani 1 1 d . . .
H117 H 1.0391 0.4368 1.0003 0.033 Uiso 1 1 calc R . .
C118 C 0.9729(3) 0.37208(16) 0.8877(2) 0.0215(7) Uani 1 1 d . . .
H118 H 0.9592 0.3393 0.9279 0.026 Uiso 1 1 calc R . .
C119 C 0.9465(3) 0.35887(15) 0.7862(2) 0.0184(7) Uani 1 1 d . . .
C120 C 0.9502(3) 0.20807(14) 0.4492(2) 0.0133(6) Uani 1 1 d . . .
H120 H 0.9350 0.2070 0.3765 0.016 Uiso 1 1 calc R . .
C121 C 1.0776(3) 0.23512(14) 0.5045(2) 0.0138(6) Uani 1 1 d . . .
C122 C 1.1530(3) 0.25098(14) 0.4535(2) 0.0164(7) Uani 1 1 d . . .
H122 H 1.1222 0.2448 0.3834 0.020 Uiso 1 1 calc R . .
C123 C 1.2724(3) 0.27564(15) 0.5019(2) 0.0221(7) Uani 1 1 d . . .
H123 H 1.3244 0.2853 0.4665 0.026 Uiso 1 1 calc R . .
C124 C 1.3130(3) 0.28571(16) 0.6039(2) 0.0232(8) Uani 1 1 d . . .
H124 H 1.3941 0.3030 0.6389 0.028 Uiso 1 1 calc R . .
C125 C 1.2378(3) 0.27115(15) 0.6558(2) 0.0188(7) Uani 1 1 d . . .
H125 H 1.2673 0.2798 0.7253 0.023 Uiso 1 1 calc R . .
C126 C 1.1198(3) 0.24403(13) 0.6080(2) 0.0128(6) Uani 1 1 d . . .
H12S H 0.632(3) 0.2921(16) 0.515(3) 0.024(10) Uiso 1 1 d . . .
O1W O 0.9942(2) 0.20387(14) 0.89303(16) 0.0183(5) Uani 1 1 d . . .
H1W1 H 1.008(3) 0.1758(18) 0.859(3) 0.026(11) Uiso 1 1 d . . .
H2W1 H 0.976(3) 0.2326(18) 0.862(3) 0.026(12) Uiso 1 1 d . . .

loop_
_atom_site_aniso_label
_atom_site_aniso_U_11
_atom_site_aniso_U_22
_atom_site_aniso_U_33
_atom_site_aniso_U_23
_atom_site_aniso_U_13
_atom_site_aniso_U_12
Ni11 0.0127(2) 0.0120(2) 0.01060(19) -0.00073(15) 0.00449(15) 0.00020(15)
Ni12 0.0132(2) 0.0123(2) 0.00862(18) -0.00080(15) 0.00303(14) 0.00073(15)
O101 0.0176(11) 0.0153(11) 0.0130(10) -0.0003(8) 0.0039(9) 0.0025(9)
O102 0.0233(12) 0.0153(12) 0.0107(10) -0.0030(8) 0.0045(9) 0.0020(9)
O103 0.0113(10) 0.0128(11) 0.0108(10) -0.0011(8) 0.0038(8) -0.0003(8)
N101 0.0104(12) 0.0169(14) 0.0106(12) -0.0023(10) 0.0031(10) -0.0011(10)
N102 0.0134(13) 0.0179(15) 0.0136(13) -0.0012(10) 0.0029(10) 0.0005(10)
N103 0.0115(13) 0.0149(14) 0.0155(13) -0.0028(10) 0.0056(10) 0.0000(10)
N104 0.0116(12) 0.0111(13) 0.0101(12) 0.0000(9) 0.0024(10) 0.0001(10)
O10 0.0134(10) 0.0151(11) 0.0116(10) 0.0018(8) 0.0045(8) 0.0010(9)
O11 0.0179(11) 0.0143(11) 0.0168(11) -0.0011(8) 0.0092(9) -0.0010(9)
O12S 0.0143(11) 0.0218(12) 0.0122(11) -0.0031(9) 0.0005(9) 0.0027(9)
C10 0.0233(18) 0.0232(19) 0.0231(17) 0.0027(14) 0.0126(14) 0.0025(14)
C11 0.0125(15) 0.0190(17) 0.0101(14) -0.0024(12) 0.0016(12) -0.0033(12)
C12 0.0169(16) 0.0234(18) 0.0154(15) -0.0004(13) 0.0089(13) -0.0045(13)
C13 0.0143(16) 0.0185(17) 0.0118(15) -0.0010(12) 0.0022(12) -0.0023(13)
C14 0.0261(18) 0.0223(19) 0.0281(19) 0.0017(14) 0.0149(15) -0.0028(15)
C12S 0.0220(17) 0.0207(18) 0.0167(16) -0.0025(13) 0.0067(13) 0.0033(14)
C100 0.0135(15) 0.0136(16) 0.0140(15) -0.0026(12) 0.0007(12) -0.0048(12)
C101 0.0266(18) 0.0200(18) 0.0185(16) -0.0010(13) 0.0095(14) -0.0020(14)
C102 0.034(2) 0.0254(19) 0.0147(16) 0.0047(14) 0.0043(14) 0.0001(16)
C103 0.034(2) 0.0192(19) 0.0237(18) 0.0064(14) 0.0043(15) 0.0060(15)
C104 0.0229(18) 0.0162(17) 0.0238(18) -0.0002(13) 0.0042(14) 0.0035(14)
C105 0.0150(15) 0.0163(16) 0.0136(15) -0.0004(12) 0.0012(12) -0.0007(13)
C106 0.0119(15) 0.0159(17) 0.0173(15) -0.0063(12) 0.0021(12) 0.0019(12)
C107 0.0185(16) 0.0197(17) 0.0149(15) -0.0009(12) 0.0086(13) 0.0013(13)
C108 0.0195(16) 0.0174(17) 0.0143(15) -0.0041(12) 0.0093(13) 0.0011(13)
C109 0.0158(16) 0.0160(16) 0.0158(15) -0.0053(13) 0.0036(12) -0.0017(13)
C110 0.0092(15) 0.0180(17) 0.0146(15) -0.0031(12) 0.0026(12) -0.0038(12)
C111 0.0164(16) 0.0149(16) 0.0117(15) -0.0007(12) 0.0027(12) 0.0022(13)
C112 0.0183(16) 0.0186(17) 0.0151(15) 0.0025(12) 0.0038(13) 0.0001(13)
C113 0.0134(15) 0.0142(17) 0.0182(16) -0.0032(12) 0.0029(12) -0.0007(12)
C114 0.0113(15) 0.0199(18) 0.0199(16) -0.0055(13) 0.0046(12) 0.0037(13)
C115 0.0186(17) 0.0194(18) 0.0297(19) -0.0092(14) 0.0086(14) -0.0022(14)
C116 0.0191(18) 0.029(2) 0.036(2) -0.0200(16) 0.0088(15) -0.0013(15)
C117 0.0146(17) 0.045(2) 0.0190(17) -0.0142(16) 0.0017(13) 0.0069(15)
C118 0.0181(17) 0.028(2) 0.0151(16) -0.0015(14) 0.0032(13) 0.0092(14)
C119 0.0086(15) 0.0242(19) 0.0179(16) -0.0046(13) 0.0002(12) 0.0069(13)
C120 0.0133(15) 0.0195(16) 0.0068(14) -0.0007(11) 0.0036(11) -0.0001(12)
C121 0.0147(15) 0.0121(16) 0.0130(15) 0.0022(12) 0.0037(12) 0.0040(12)
C122 0.0180(16) 0.0194(17) 0.0118(14) 0.0012(12) 0.0056(12) 0.0006(13)
C123 0.0215(17) 0.0260(19) 0.0234(17) 0.0039(14) 0.0140(14) -0.0016(14)
C124 0.0154(17) 0.030(2) 0.0204(17) -0.0022(14) 0.0028(13) -0.0067(14)
C125 0.0192(16) 0.0199(17) 0.0130(15) -0.0003(13) 0.0015(12) -0.0028(13)
C126 0.0144(15) 0.0089(15) 0.0166(15) 0.0045(11) 0.0075(12) 0.0047(12)
O1W 0.0213(12) 0.0201(14) 0.0118(11) 0.0002(11) 0.0046(9) 0.0038(10)

loop_
_atom_type_symbol
_atom_type_description
_atom_type_scat_dispersion_real
_atom_type_scat_dispersion_imag
_atom_type_scat_source
C C 0.0033 0.0016 'International Tables Vol C Tables 4.2.6.8 and 6.1.1.4'
H H 0.0000 0.0000 'International Tables Vol C Tables 4.2.6.8 and 6.1.1.4'
N N 0.0061 0.0033 'International Tables Vol C Tables 4.2.6.8 and 6.1.1.4'
O O 0.0106 0.0060 'International Tables Vol C Tables 4.2.6.8 and 6.1.1.4'
Ni Ni 0.3393 1.1124 'International Tables Vol C Tables 4.2.6.8 and 6.1.1.4'

loop_
_geom_angle_atom_site_label_1
_geom_angle_atom_site_label_2
_geom_angle_atom_site_label_3
_geom_angle
_geom_angle_site_symmetry_1
_geom_angle_site_symmetry_3
_geom_angle_publ_flag
O101 Ni11 N101 89.38(9) . . ?
O101 Ni11 O10 91.50(8) . . ?
N101 Ni11 O10 175.95(9) . . ?
O101 Ni11 O11 87.79(8) . . ?
N101 Ni11 O11 87.72(9) . . ?
O10 Ni11 O11 88.36(8) . . ?
O101 Ni11 O103 93.21(8) . . ?
N101 Ni11 O103 103.05(9) . . ?
O10 Ni11 O103 80.86(8) . . ?
O11 Ni11 O103 169.19(8) . . ?
O101 Ni11 N103 172.72(9) . . ?
N101 Ni11 N103 83.43(9) . . ?
O10 Ni11 N103 95.60(8) . . ?
O11 Ni11 N103 90.78(8) . . ?
O103 Ni11 N103 89.53(8) . . ?
O102 Ni12 N102 91.60(9) . . ?
O102 Ni12 O103 92.83(8) . . ?
N102 Ni12 O103 98.81(9) . . ?
O102 Ni12 O10 94.03(8) . . ?
N102 Ni12 O10 174.28(9) . . ?
O103 Ni12 O10 79.92(8) . . ?
O102 Ni12 O12S 89.98(8) . . ?
N102 Ni12 O12S 89.84(9) . . ?
O103 Ni12 O12S 170.82(8) . . ?
O10 Ni12 O12S 91.17(8) . . ?
O102 Ni12 N104 174.19(9) . . ?
N102 Ni12 N104 82.60(9) . . ?
O103 Ni12 N104 88.16(8) . . ?
O10 Ni12 N104 91.78(8) . . ?
O12S Ni12 N104 89.93(8) . . ?
C100 O101 Ni11 124.76(18) . . ?
C119 O102 Ni12 126.99(19) . . ?
C126 O103 Ni12 116.32(16) . . ?
C126 O103 Ni11 116.28(17) . . ?
Ni12 O103 Ni11 96.24(8) . . ?
C106 N101 C107 119.4(3) . . ?
C106 N101 Ni11 123.8(2) . . ?
C107 N101 Ni11 114.25(18) . . ?
C113 N102 C112 117.8(3) . . ?
C113 N102 Ni12 126.7(2) . . ?
C112 N102 Ni12 115.31(18) . . ?
C120 N103 C109 101.8(2) . . ?
C120 N103 C108 113.1(2) . . ?
C109 N103 C108 110.7(2) . . ?
C120 N103 Ni11 113.66(17) . . ?
C109 N103 Ni11 113.70(18) . . ?
C108 N103 Ni11 104.11(17) . . ?
C111 N104 C120 112.9(2) . . ?
C111 N104 C110 111.9(2) . . ?
C120 N104 C110 103.3(2) . . ?
C111 N104 Ni12 103.37(16) . . ?
C120 N104 Ni12 115.04(16) . . ?
C110 N104 Ni12 110.67(17) . . ?
C11 O10 Ni11 122.22(18) . . ?
C11 O10 Ni12 137.88(19) . . ?
Ni11 O10 Ni12 97.00(8) . . ?
C13 O11 Ni11 118.80(19) . . ?
C12S O12S Ni12 120.99(18) . . ?
C12S O12S H12S 110(3) . . ?
Ni12 O12S H12S 126(3) . . ?
C11 C10 H10A 109.5 . . ?
C11 C10 H10B 109.5 . . ?
H10A C10 H10B 109.5 . . ?
C11 C10 H10C 109.5 . . ?
H10A C10 H10C 109.5 . . ?
H10B C10 H10C 109.5 . . ?
C11 C10 H10D 109.5 . . ?
H10A C10 H10D 141.1 . . ?
H10B C10 H10D 56.3 . . ?
H10C C10 H10D 56.3 . . ?
C11 C10 H10E 109.5 . . ?
H10A C10 H10E 56.3 . . ?
H10B C10 H10E 141.1 . . ?
H10C C10 H10E 56.3 . . ?
H10D C10 H10E 109.5 . . ?
C11 C10 H10F 109.5 . . ?
H10A C10 H10F 56.3 . . ?
H10B C10 H10F 56.3 . . ?
H10C C10 H10F 141.1 . . ?
H10D C10 H10F 109.5 . . ?
H10E C10 H10F 109.5 . . ?
O10 C11 C12 123.9(3) . . ?
O10 C11 C10 117.9(3) . . ?
C12 C11 C10 118.2(3) . . ?
C11 C12 C13 126.2(3) . . ?
C11 C12 H12 116.9 . . ?
C13 C12 H12 116.9 . . ?
O11 C13 C12 125.4(3) . . ?
O11 C13 C14 117.3(3) . . ?
C12 C13 C14 117.3(3) . . ?
C13 C14 H14A 109.5 . . ?
C13 C14 H14B 109.5 . . ?
H14A C14 H14B 109.5 . . ?
C13 C14 H14C 109.5 . . ?
H14A C14 H14C 109.5 . . ?
H14B C14 H14C 109.5 . . ?
C13 C14 H14D 109.5 . . ?
H14A C14 H14D 141.1 . . ?
H14B C14 H14D 56.3 . . ?
H14C C14 H14D 56.3 . . ?
C13 C14 H14E 109.5 . . ?
H14A C14 H14E 56.3 . . ?
H14B C14 H14E 141.1 . . ?
H14C C14 H14E 56.3 . . ?
H14D C14 H14E 109.5 . . ?
C13 C14 H14F 109.5 . . ?
H14A C14 H14F 56.3 . . ?
H14B C14 H14F 56.3 . . ?
H14C C14 H14F 141.1 . . ?
H14D C14 H14F 109.5 . . ?
H14E C14 H14F 109.5 . . ?
O12S C12S H12A 109.5 . . ?
O12S C12S H12B 109.5 . . ?
H12A C12S H12B 109.5 . . ?
O12S C12S H12C 109.5 . . ?
H12A C12S H12C 109.5 . . ?
H12B C12S H12C 109.5 . . ?
O101 C100 C101 120.2(3) . . ?
O101 C100 C105 122.4(3) . . ?
C101 C100 C105 117.5(3) . . ?
C102 C101 C100 122.0(3) . . ?
C102 C101 H101 119.0 . . ?
C100 C101 H101 119.0 . . ?
C101 C102 C103 120.9(3) . . ?
C101 C102 H102 119.6 . . ?
C103 C102 H102 119.6 . . ?
C104 C103 C102 118.5(3) . . ?
C104 C103 H103 120.7 . . ?
C102 C103 H103 120.7 . . ?
C103 C104 C105 122.4(3) . . ?
C103 C104 H104 118.8 . . ?
C105 C104 H104 118.8 . . ?
C104 C105 C100 118.7(3) . . ?
C104 C105 C106 117.7(3) . . ?
C100 C105 C106 123.6(3) . . ?
N101 C106 C105 126.5(3) . . ?
N101 C106 H106 116.7 . . ?
C105 C106 H106 116.7 . . ?
N101 C107 C108 107.6(2) . . ?
N101 C107 H10G 110.2 . . ?
C108 C107 H10G 110.2 . . ?
N101 C107 H10H 110.2 . . ?
C108 C107 H10H 110.2 . . ?
H10G C107 H10H 108.5 . . ?
N103 C108 C107 112.5(2) . . ?
N103 C108 H10I 109.1 . . ?
C107 C108 H10I 109.1 . . ?
N103 C108 H10J 109.1 . . ?
C107 C108 H10J 109.1 . . ?
H10I C108 H10J 107.8 . . ?
N103 C109 C110 104.4(2) . . ?
N103 C109 H10K 110.9 . . ?
C110 C109 H10K 110.9 . . ?
N103 C109 H10L 110.9 . . ?
C110 C109 H10L 110.9 . . ?
H10K C109 H10L 108.9 . . ?
N104 C110 C109 105.5(2) . . ?
N104 C110 H11A 110.6 . . ?
C109 C110 H11A 110.6 . . ?
N104 C110 H11B 110.6 . . ?
C109 C110 H11B 110.6 . . ?
H11A C110 H11B 108.8 . . ?
N104 C111 C112 111.9(2) . . ?
N104 C111 H11C 109.2 . . ?
C112 C111 H11C 109.2 . . ?
N104 C111 H11D 109.2 . . ?
C112 C111 H11D 109.2 . . ?
H11C C111 H11D 107.9 . . ?
N102 C112 C111 108.9(2) . . ?
N102 C112 H11E 109.9 . . ?
C111 C112 H11E 109.9 . . ?
N102 C112 H11F 109.9 . . ?
C111 C112 H11F 109.9 . . ?
H11E C112 H11F 108.3 . . ?
N102 C113 C114 125.3(3) . . ?
N102 C113 H113 117.4 . . ?
C114 C113 H113 117.4 . . ?
C115 C114 C119 120.0(3) . . ?
C115 C114 C113 115.6(3) . . ?
C119 C114 C113 124.4(3) . . ?
C116 C115 C114 122.1(3) . . ?
C116 C115 H115 119.0 . . ?
C114 C115 H115 119.0 . . ?
C115 C116 C117 118.5(3) . . ?
C115 C116 H116 120.8 . . ?
C117 C116 H116 120.8 . . ?
C118 C117 C116 120.5(3) . . ?
C118 C117 H117 119.8 . . ?
C116 C117 H117 119.8 . . ?
C117 C118 C119 122.6(3) . . ?
C117 C118 H118 118.7 . . ?
C119 C118 H118 118.7 . . ?
O102 C119 C118 119.2(3) . . ?
O102 C119 C114 124.6(3) . . ?
C118 C119 C114 116.2(3) . . ?
N103 C120 N104 101.4(2) . . ?
N103 C120 C121 114.3(2) . . ?
N104 C120 C121 115.6(2) . . ?
N103 C120 H120 108.4 . . ?
N104 C120 H120 108.4 . . ?
C121 C120 H120 108.4 . . ?
C122 C121 C126 120.6(3) . . ?
C122 C121 C120 119.8(3) . . ?
C126 C121 C120 119.6(3) . . ?
C121 C122 C123 121.9(3) . . ?
C121 C122 H122 119.1 . . ?
C123 C122 H122 119.1 . . ?
C122 C123 C124 117.4(3) . . ?
C122 C123 H123 121.3 . . ?
C124 C123 H123 121.3 . . ?
C125 C124 C123 121.4(3) . . ?
C125 C124 H124 119.3 . . ?
C123 C124 H124 119.3 . . ?
C124 C125 C126 121.2(3) . . ?
C124 C125 H125 119.4 . . ?
C126 C125 H125 119.4 . . ?
O103 C126 C125 121.6(3) . . ?
O103 C126 C121 121.0(3) . . ?
C125 C126 C121 117.4(3) . . ?
H1W1 O1W H2W1 106(4) . . ?

loop_
_geom_bond_atom_site_label_1
_geom_bond_atom_site_label_2
_geom_bond_distance
_geom_bond_site_symmetry_2
_geom_bond_publ_flag
Ni11 O101 1.997(2) . ?
Ni11 N101 2.004(2) . ?
Ni11 O10 2.029(2) . ?
Ni11 O11 2.064(2) . ?
Ni11 O103 2.078(2) . ?
Ni11 N103 2.157(2) . ?
Ni12 O102 1.995(2) . ?
Ni12 N102 1.998(3) . ?
Ni12 O103 2.0618(19) . ?
Ni12 O10 2.086(2) . ?
Ni12 O12S 2.146(2) . ?
Ni12 N104 2.175(2) . ?
O101 C100 1.307(3) . ?
O102 C119 1.307(4) . ?
O103 C126 1.332(3) . ?
N101 C106 1.279(4) . ?
N101 C107 1.452(4) . ?
N102 C113 1.282(4) . ?
N102 C112 1.464(4) . ?
N103 C120 1.479(4) . ?
N103 C109 1.485(4) . ?
N103 C108 1.488(4) . ?
N104 C111 1.485(4) . ?
N104 C120 1.489(4) . ?
N104 C110 1.492(3) . ?
O10 C11 1.285(3) . ?
O11 C13 1.258(3) . ?
O12S C12S 1.424(3) . ?
O12S H12S 0.77(3) . ?
C10 C11 1.491(4) . ?
C10 H10A 0.9800 . ?
C10 H10B 0.9800 . ?
C10 H10C 0.9800 . ?
C10 H10D 0.9800 . ?
C10 H10E 0.9800 . ?
C10 H10F 0.9800 . ?
C11 C12 1.390(4) . ?
C12 C13 1.418(4) . ?
C12 H12 0.9500 . ?
C13 C14 1.505(4) . ?
C14 H14A 0.9800 . ?
C14 H14B 0.9800 . ?
C14 H14C 0.9800 . ?
C14 H14D 0.9800 . ?
C14 H14E 0.9800 . ?
C14 H14F 0.9800 . ?
C12S H12A 0.9800 . ?
C12S H12B 0.9800 . ?
C12S H12C 0.9800 . ?
C100 C101 1.408(4) . ?
C100 C105 1.427(4) . ?
C101 C102 1.369(4) . ?
C101 H101 0.9500 . ?
C102 C103 1.391(5) . ?
C102 H102 0.9500 . ?
C103 C104 1.378(4) . ?
C103 H103 0.9500 . ?
C104 C105 1.404(4) . ?
C104 H104 0.9500 . ?
C105 C106 1.441(4) . ?
C106 H106 0.9500 . ?
C107 C108 1.525(4) . ?
C107 H10G 0.9900 . ?
C107 H10H 0.9900 . ?
C108 H10I 0.9900 . ?
C108 H10J 0.9900 . ?
C109 C110 1.518(4) . ?
C109 H10K 0.9900 . ?
C109 H10L 0.9900 . ?
C110 H11A 0.9900 . ?
C110 H11B 0.9900 . ?
C111 C112 1.517(4) . ?
C111 H11C 0.9900 . ?
C111 H11D 0.9900 . ?
C112 H11E 0.9900 . ?
C112 H11F 0.9900 . ?
C113 C114 1.444(4) . ?
C113 H113 0.9500 . ?
C114 C115 1.406(4) . ?
C114 C119 1.422(4) . ?
C115 C116 1.376(4) . ?
C115 H115 0.9500 . ?
C116 C117 1.391(5) . ?
C116 H116 0.9500 . ?
C117 C118 1.382(5) . ?
C117 H117 0.9500 . ?
C118 C119 1.412(4) . ?
C118 H118 0.9500 . ?
C120 C121 1.493(4) . ?
C120 H120 1.0000 . ?
C121 C122 1.382(4) . ?
C121 C126 1.402(4) . ?
C122 C123 1.387(4) . ?
C122 H122 0.9500 . ?
C123 C124 1.387(4) . ?
C123 H123 0.9500 . ?
C124 C125 1.384(4) . ?
C124 H124 0.9500 . ?
C125 C126 1.393(4) . ?
C125 H125 0.9500 . ?
O1W H1W1 0.82(4) . ?
O1W H2W1 0.73(4) . ?

loop_
_geom_hbond_atom_site_label_D
_geom_hbond_atom_site_label_H
_geom_hbond_atom_site_label_A
_geom_hbond_distance_DH
_geom_hbond_distance_HA
_geom_hbond_distance_DA
_geom_hbond_angle_DHA
_geom_hbond_site_symmetry_A
O12S H12S O1W 0.77(3) 1.88(3) 2.634(3) 168(4) 4_565
O1W H1W1 O101 0.82(4) 1.84(4) 2.658(3) 175(3) .
O1W H2W1 O102 0.73(4) 2.07(4) 2.793(3) 169(4) .

loop_
_geom_torsion_atom_site_label_1
_geom_torsion_atom_site_label_2
_geom_torsion_atom_site_label_3
_geom_torsion_atom_site_label_4
_geom_torsion
_geom_torsion_site_symmetry_1
_geom_torsion_site_symmetry_2
_geom_torsion_site_symmetry_3
_geom_torsion_site_symmetry_4
_geom_torsion_publ_flag
N101 Ni11 O101 C100 -33.7(2) . . . . ?
O10 Ni11 O101 C100 142.4(2) . . . . ?
O11 Ni11 O101 C100 54.1(2) . . . . ?
O103 Ni11 O101 C100 -136.7(2) . . . . ?
N102 Ni12 O102 C119 -2.3(2) . . . . ?
O103 Ni12 O102 C119 96.6(2) . . . . ?
O10 Ni12 O102 C119 176.7(2) . . . . ?
O12S Ni12 O102 C119 -92.2(2) . . . . ?
O102 Ni12 O103 C126 -124.83(19) . . . . ?
N102 Ni12 O103 C126 -32.8(2) . . . . ?
O10 Ni12 O103 C126 141.58(19) . . . . ?
O12S Ni12 O103 C126 127.5(5) . . . . ?
N104 Ni12 O103 C126 49.44(19) . . . . ?
O102 Ni12 O103 Ni11 111.73(8) . . . . ?
N102 Ni12 O103 Ni11 -156.21(9) . . . . ?
O10 Ni12 O103 Ni11 18.14(7) . . . . ?
O12S Ni12 O103 Ni11 4.1(5) . . . . ?
N104 Ni12 O103 Ni11 -73.99(8) . . . . ?
O101 Ni11 O103 C126 126.92(18) . . . . ?
N101 Ni11 O103 C126 36.81(19) . . . . ?
O10 Ni11 O103 C126 -142.08(19) . . . . ?
O11 Ni11 O103 C126 -138.1(4) . . . . ?
N103 Ni11 O103 C126 -46.33(19) . . . . ?
O101 Ni11 O103 Ni12 -109.62(8) . . . . ?
N101 Ni11 O103 Ni12 160.28(8) . . . . ?
O10 Ni11 O103 Ni12 -18.62(7) . . . . ?
O11 Ni11 O103 Ni12 -14.6(4) . . . . ?
N103 Ni11 O103 Ni12 77.13(9) . . . . ?
O101 Ni11 N101 C106 26.4(2) . . . . ?
O10 Ni11 N101 C106 -76.1(13) . . . . ?
O11 Ni11 N101 C106 -61.4(2) . . . . ?
O103 Ni11 N101 C106 119.6(2) . . . . ?
N103 Ni11 N101 C106 -152.5(2) . . . . ?
O101 Ni11 N101 C107 -172.0(2) . . . . ?
O11 Ni11 N101 C107 100.2(2) . . . . ?
O103 Ni11 N101 C107 -78.8(2) . . . . ?
N103 Ni11 N101 C107 9.14(19) . . . . ?
O102 Ni12 N102 C113 -3.7(3) . . . . ?
O103 Ni12 N102 C113 -96.8(3) . . . . ?
O10 Ni12 N102 C113 -173.5(8) . . . . ?
O12S Ni12 N102 C113 86.3(3) . . . . ?
N104 Ni12 N102 C113 176.2(3) . . . . ?
O102 Ni12 N102 C112 -179.3(2) . . . . ?
O103 Ni12 N102 C112 87.6(2) . . . . ?
O12S Ni12 N102 C112 -89.3(2) . . . . ?
N104 Ni12 N102 C112 0.6(2) . . . . ?
O101 Ni11 N103 C120 -116.3(7) . . . . ?
N101 Ni11 N103 C120 -107.31(19) . . . . ?
O10 Ni11 N103 C120 76.65(19) . . . . ?
O11 Ni11 N103 C120 165.08(18) . . . . ?
O103 Ni11 N103 C120 -4.11(18) . . . . ?
O101 Ni11 N103 C109 127.8(7) . . . . ?
N101 Ni11 N103 C109 136.82(19) . . . . ?
O10 Ni11 N103 C109 -39.22(19) . . . . ?
O11 Ni11 N103 C109 49.21(19) . . . . ?
O103 Ni11 N103 C109 -119.98(19) . . . . ?
N101 Ni11 N103 C108 16.21(17) . . . . ?
O10 Ni11 N103 C108 -159.83(17) . . . . ?
O11 Ni11 N103 C108 -71.40(18) . . . . ?
O103 Ni11 N103 C108 119.40(17) . . . . ?
N102 Ni12 N104 C111 -23.70(17) . . . . ?
O103 Ni12 N104 C111 -122.83(17) . . . . ?
O10 Ni12 N104 C111 157.32(17) . . . . ?
O12S Ni12 N104 C111 66.15(17) . . . . ?
O102 Ni12 N104 C120 100.6(8) . . . . ?
N102 Ni12 N104 C120 99.8(2) . . . . ?
O103 Ni12 N104 C120 0.70(19) . . . . ?
O10 Ni12 N104 C120 -79.15(19) . . . . ?
O12S Ni12 N104 C120 -170.32(19) . . . . ?
O102 Ni12 N104 C110 -142.8(8) . . . . ?
N102 Ni12 N104 C110 -143.62(18) . . . . ?
O103 Ni12 N104 C110 117.25(18) . . . . ?
O10 Ni12 N104 C110 37.41(18) . . . . ?
O12S Ni12 N104 C110 -53.77(18) . . . . ?
O101 Ni11 O10 C11 -52.4(2) . . . . ?
O11 Ni11 O10 C11 35.3(2) . . . . ?
O103 Ni11 O10 C11 -145.5(2) . . . . ?
N103 Ni11 O10 C11 125.9(2) . . . . ?
O101 Ni11 O10 Ni12 111.43(8) . . . . ?
N101 Ni11 O10 Ni12 -146.1(12) . . . . ?
O11 Ni11 O10 Ni12 -160.83(8) . . . . ?
O103 Ni11 O10 Ni12 18.42(7) . . . . ?
N103 Ni11 O10 Ni12 -70.20(9) . . . . ?
O102 Ni12 O10 C11 48.7(3) . . . . ?
N102 Ni12 O10 C11 -141.5(8) . . . . ?
O103 Ni12 O10 C11 140.9(3) . . . . ?
O12S Ni12 O10 C11 -41.4(3) . . . . ?
N104 Ni12 O10 C11 -131.3(3) . . . . ?
O102 Ni12 O10 Ni11 -110.79(8) . . . . ?
O103 Ni12 O10 Ni11 -18.63(7) . . . . ?
O12S Ni12 O10 Ni11 159.15(8) . . . . ?
N104 Ni12 O10 Ni11 69.19(9) . . . . ?
O101 Ni11 O11 C13 52.4(2) . . . . ?
N101 Ni11 O11 C13 141.8(2) . . . . ?
O10 Ni11 O11 C13 -39.2(2) . . . . ?
O103 Ni11 O11 C13 -43.2(5) . . . . ?
N103 Ni11 O11 C13 -134.8(2) . . . . ?
O102 Ni12 O12S C12S 24.9(2) . . . . ?
N102 Ni12 O12S C12S -66.7(2) . . . . ?
O103 Ni12 O12S C12S 132.8(5) . . . . ?
O10 Ni12 O12S C12S 118.9(2) . . . . ?
N104 Ni12 O12S C12S -149.3(2) . . . . ?
Ni11 O10 C11 C12 -20.8(4) . . . . ?
Ni12 O10 C11 C12 -176.5(2) . . . . ?
Ni11 O10 C11 C10 159.6(2) . . . . ?
Ni12 O10 C11 C10 3.8(4) . . . . ?
O10 C11 C12 C13 -4.1(5) . . . . ?
C10 C11 C12 C13 175.5(3) . . . . ?
Ni11 O11 C13 C12 30.2(4) . . . . ?
Ni11 O11 C13 C14 -148.8(2) . . . . ?
C11 C12 C13 O11 -2.0(5) . . . . ?
C11 C12 C13 C14 177.0(3) . . . . ?
Ni11 O101 C100 C101 -152.8(2) . . . . ?
Ni11 O101 C100 C105 27.6(4) . . . . ?
O101 C100 C101 C102 -177.2(3) . . . . ?
C105 C100 C101 C102 2.5(4) . . . . ?
C100 C101 C102 C103 -1.2(5) . . . . ?
C101 C102 C103 C104 -0.3(5) . . . . ?
C102 C103 C104 C105 0.6(5) . . . . ?
C103 C104 C105 C100 0.7(5) . . . . ?
C103 C104 C105 C106 -178.5(3) . . . . ?
O101 C100 C105 C104 177.5(3) . . . . ?
C101 C100 C105 C104 -2.2(4) . . . . ?
O101 C100 C105 C106 -3.3(4) . . . . ?
C101 C100 C105 C106 177.0(3) . . . . ?
C107 N101 C106 C105 -174.8(3) . . . . ?
Ni11 N101 C106 C105 -14.1(4) . . . . ?
C104 C105 C106 N101 175.4(3) . . . . ?
C100 C105 C106 N101 -3.8(5) . . . . ?
C106 N101 C107 C108 130.5(3) . . . . ?
Ni11 N101 C107 C108 -32.0(3) . . . . ?
C120 N103 C108 C107 85.1(3) . . . . ?
C109 N103 C108 C107 -161.3(2) . . . . ?
Ni11 N103 C108 C107 -38.7(3) . . . . ?
N101 C107 C108 N103 47.9(3) . . . . ?
C120 N103 C109 C110 -35.2(3) . . . . ?
C108 N103 C109 C110 -155.7(2) . . . . ?
Ni11 N103 C109 C110 87.5(2) . . . . ?
C111 N104 C110 C109 142.3(2) . . . . ?
C120 N104 C110 C109 20.6(3) . . . . ?
Ni12 N104 C110 C109 -103.0(2) . . . . ?
N103 C109 C110 N104 8.9(3) . . . . ?
C120 N104 C111 C112 -81.7(3) . . . . ?
C110 N104 C111 C112 162.3(2) . . . . ?
Ni12 N104 C111 C112 43.2(3) . . . . ?
C113 N102 C112 C111 -153.2(3) . . . . ?
Ni12 N102 C112 C111 22.8(3) . . . . ?
N104 C111 C112 N102 -45.3(3) . . . . ?
C112 N102 C113 C114 -176.9(3) . . . . ?
Ni12 N102 C113 C114 7.6(4) . . . . ?
N102 C113 C114 C115 174.1(3) . . . . ?
N102 C113 C114 C119 -5.2(5) . . . . ?
C119 C114 C115 C116 2.4(5) . . . . ?
C113 C114 C115 C116 -177.0(3) . . . . ?
C114 C115 C116 C117 -1.2(5) . . . . ?
C115 C116 C117 C118 -1.7(5) . . . . ?
C116 C117 C118 C119 3.6(5) . . . . ?
Ni12 O102 C119 C118 -175.4(2) . . . . ?
Ni12 O102 C119 C114 4.8(4) . . . . ?
C117 C118 C119 O102 177.8(3) . . . . ?
C117 C118 C119 C114 -2.3(4) . . . . ?
C115 C114 C119 O102 179.2(3) . . . . ?
C113 C114 C119 O102 -1.4(5) . . . . ?
C115 C114 C119 C118 -0.6(4) . . . . ?
C113 C114 C119 C118 178.8(3) . . . . ?
C109 N103 C120 N104 48.4(2) . . . . ?
C108 N103 C120 N104 167.3(2) . . . . ?
Ni11 N103 C120 N104 -74.3(2) . . . . ?
C109 N103 C120 C121 173.5(2) . . . . ?
C108 N103 C120 C121 -67.6(3) . . . . ?
Ni11 N103 C120 C121 50.8(3) . . . . ?
C111 N104 C120 N103 -163.6(2) . . . . ?
C110 N104 C120 N103 -42.7(2) . . . . ?
Ni12 N104 C120 N103 78.0(2) . . . . ?
C111 N104 C120 C121 72.1(3) . . . . ?
C110 N104 C120 C121 -166.9(2) . . . . ?
Ni12 N104 C120 C121 -46.2(3) . . . . ?
N103 C120 C121 C122 118.3(3) . . . . ?
N104 C120 C121 C122 -124.4(3) . . . . ?
N103 C120 C121 C126 -61.5(3) . . . . ?
N104 C120 C121 C126 55.7(4) . . . . ?
C126 C121 C122 C123 0.5(5) . . . . ?
C120 C121 C122 C123 -179.4(3) . . . . ?
C121 C122 C123 C124 -1.8(5) . . . . ?
C122 C123 C124 C125 0.6(5) . . . . ?
C123 C124 C125 C126 1.9(5) . . . . ?
Ni12 O103 C126 C125 121.9(2) . . . . ?
Ni11 O103 C126 C125 -125.8(2) . . . . ?
Ni12 O103 C126 C121 -58.5(3) . . . . ?
Ni11 O103 C126 C121 53.8(3) . . . . ?
C124 C125 C126 O103 176.5(3) . . . . ?
C124 C125 C126 C121 -3.2(4) . . . . ?
C122 C121 C126 O103 -177.6(3) . . . . ?
C120 C121 C126 O103 2.2(4) . . . . ?
C122 C121 C126 C125 2.0(4) . . . . ?
C120 C121 C126 C125 -178.2(3) . . . . ?
